data_4122972
loop_
_publ_author_name
'Chen, Kai'
'Kang, Yan-Shang'
'Zhao, Yue'
'Yang, Ji-Min'
'Lu, Yi'
'Sun, Wei-Yin'

_publ_section_title
;
 Cucurbit[6]uril-Based Supramolecular Assemblies: Possible Application in
 Radioactive Cesium Cation Capture.
;
_journal_name_full 'Journal of the American Chemical Society'
_journal_page_first 141119145920008
_journal_paper_doi 10.1021/ja5098836
_journal_year 2014
_chemical_formula_sum 'C81 H75 Cs3 N36 O27'
_chemical_formula_weight 2383.45
_chemical_name_systematic
; 
 ? 
;
_space_group_IT_number 148
_symmetry_cell_setting hexagonal
_symmetry_space_group_name_Hall '-R 3'
_symmetry_space_group_name_H-M 'R -3 :H'
_atom_sites_solution_hydrogens geom
_atom_sites_solution_primary direct
_atom_sites_solution_secondary difmap
_audit_creation_method SHELXL-97
_cell_angle_alpha 90.00
_cell_angle_beta 90.00
_cell_angle_gamma 120.00
_cell_formula_units_Z 6
_cell_length_a 22.309(5)
_cell_length_b 22.309(5)
_cell_length_c 42.278(5)
_cell_measurement_reflns_used 2938
_cell_measurement_temperature 293(2)
_cell_measurement_theta_max 17.55
_cell_measurement_theta_min 2.33
_cell_volume 18222(6)
_computing_structure_refinement 'SHELXL-97 (Sheldrick, 2008)'
_computing_structure_solution 'SHELXS-97 (Sheldrick, 2008)'
_diffrn_ambient_temperature 293(2)
_diffrn_measured_fraction_theta_full 0.999
_diffrn_measured_fraction_theta_max 0.999
_diffrn_measurement_device_type 'Bruker APEX-II CCD'
_diffrn_measurement_method '\f and \w scans'
_diffrn_radiation_monochromator graphite
_diffrn_radiation_source 'fine-focus sealed tube'
_diffrn_radiation_type MoK\a
_diffrn_radiation_wavelength 0.71069
_diffrn_reflns_av_R_equivalents 0.1670
_diffrn_reflns_av_sigmaI/netI 0.1286
_diffrn_reflns_limit_h_max 24
_diffrn_reflns_limit_h_min -24
_diffrn_reflns_limit_k_max 24
_diffrn_reflns_limit_k_min -15
_diffrn_reflns_limit_l_max 45
_diffrn_reflns_limit_l_min -46
_diffrn_reflns_number 29137
_diffrn_reflns_theta_full 23.25
_diffrn_reflns_theta_max 23.25
_diffrn_reflns_theta_min 1.16
_exptl_absorpt_coefficient_mu 0.971
_exptl_absorpt_correction_T_max 0.840
_exptl_absorpt_correction_T_min 0.792
_exptl_absorpt_correction_type multi-scan
_exptl_absorpt_process_details sadabs
_exptl_crystal_colour colorless
_exptl_crystal_density_diffrn 1.300
_exptl_crystal_density_method 'not measured'
_exptl_crystal_description block
_exptl_crystal_F_000 7128
_exptl_crystal_size_max 0.24
_exptl_crystal_size_mid 0.22
_exptl_crystal_size_min 0.18
_platon_squeeze_details
;
;
_refine_diff_density_max 0.864
_refine_diff_density_min -1.265
_refine_diff_density_rms 0.166
_refine_ls_extinction_method none
_refine_ls_goodness_of_fit_ref 1.190
_refine_ls_hydrogen_treatment constr
_refine_ls_matrix_type full
_refine_ls_number_parameters 400
_refine_ls_number_reflns 5808
_refine_ls_number_restraints 7
_refine_ls_restrained_S_all 1.192
_refine_ls_R_factor_all 0.1909
_refine_ls_R_factor_gt 0.1267
_refine_ls_shift/su_max 0.000
_refine_ls_shift/su_mean 0.000
_refine_ls_structure_factor_coef Fsqd
_refine_ls_weighting_details 'calc w=1/[\s^2^(Fo^2^)+(0.0200P)^2^+450.0000P] where P=(Fo^2^+2Fc^2^)/3'
_refine_ls_weighting_scheme calc
_refine_ls_wR_factor_gt 0.2794
_refine_ls_wR_factor_ref 0.2962
_reflns_number_gt 2279
_reflns_number_total 5808
_reflns_threshold_expression >2sigma(I)
_cod_data_source_file ja5098836_si_002.cif
_cod_data_source_block compound3
_cod_depositor_comments
;
The following automatic conversions were performed:

'_symmetry_cell_setting' value 'Hexagonal' changed to 'hexagonal'
according to
/home/saulius/struct/COD-crude-data--automatic-downloads/rss-feeds/ACS/lib/dictionaries/cif_core.dic
dictionary named 'cif_core.dic' version 2.4.2 from 2011-04-26.

Automatic conversion script
Id: cif_fix_values 2935 2014-11-11 08:27:57Z andrius 
;
_cod_original_cell_volume 18222(10)
_cod_original_sg_symbol_H-M 'R-3   '
_cod_database_code 4122972

loop_
_symmetry_equiv_pos_as_xyz
'x, y, z'
'-y, x-y, z'
'-x+y, -x, z'
'x+2/3, y+1/3, z+1/3'
'-y+2/3, x-y+1/3, z+1/3'
'-x+y+2/3, -x+1/3, z+1/3'
'x+1/3, y+2/3, z+2/3'
'-y+1/3, x-y+2/3, z+2/3'
'-x+y+1/3, -x+2/3, z+2/3'
'-x, -y, -z'
'y, -x+y, -z'
'x-y, x, -z'
'-x+2/3, -y+1/3, -z+1/3'
'y+2/3, -x+y+1/3, -z+1/3'
'x-y+2/3, x+1/3, -z+1/3'
'-x+1/3, -y+2/3, -z+2/3'
'y+1/3, -x+y+2/3, -z+2/3'
'x-y+1/3, x+2/3, -z+2/3'

loop_
_atom_site_label
_atom_site_type_symbol
_atom_site_fract_x
_atom_site_fract_y
_atom_site_fract_z
_atom_site_U_iso_or_equiv
_atom_site_adp_type
_atom_site_occupancy
_atom_site_symmetry_multiplicity
_atom_site_calc_flag
_atom_site_refinement_flags
Cs1 Cs 0.49237(9) 0.30702(9) 0.68655(4) 0.168 Uani 1 1 d .
O1 O 0.5528(5) 0.1871(6) 0.6667(2) 0.074(3) Uani 1 1 d .
O2 O 0.5356(4) 0.2898(5) 0.6137(2) 0.073(3) Uani 1 1 d .
O3 O 0.4584(5) 0.3924(5) 0.6322(2) 0.088(3) Uani 1 1 d .
O4 O 0.3914(6) 0.3899(5) 0.7053(2) 0.099(4) Uani 1 1 d .
O5 O 0.1829(5) 0.1475(5) 0.59693(18) 0.062(2) Uani 1 1 d .
O6 O 0.2608(5) 0.0512(5) 0.5767(2) 0.076(3) Uani 1 1 d .
O7 O 0.2027(9) 0.4064(6) 0.5368(4) 0.167 Uani 1 1 d .
O8 O 0.2749(6) 0.3868(5) 0.5122(3) 0.112(4) Uani 1 1 d .
O1W O 0.5736(4) 0.3074(4) 0.7013(2) 0.064 Uani 1 1 d .
N1 N 0.4946(5) 0.1114(6) 0.6267(3) 0.057(3) Uani 1 1 d .
N2 N 0.3860(7) 0.0100(6) 0.6097(3) 0.078 Uani 1 1 d .
N3 N 0.3745(6) 0.0894(6) 0.5728(2) 0.063(3) Uani 1 1 d .
N4 N 0.4900(5) 0.1858(6) 0.5873(2) 0.056(3) Uani 1 1 d .
N5 N 0.4509(5) 0.2578(6) 0.5775(3) 0.067(3) Uani 1 1 d .
N6 N 0.3401(5) 0.1595(6) 0.5597(2) 0.052(3) Uani 1 1 d .
N7 N 0.2852(5) 0.2281(5) 0.5747(2) 0.056(3) Uani 1 1 d .
N8 N 0.3974(6) 0.3261(5) 0.5883(3) 0.072 Uani 1 1 d .
N9 N 0.3459(6) 0.3625(6) 0.6216(3) 0.075(3) Uani 1 1 d .
N10 N 0.2322(5) 0.2618(6) 0.6072(2) 0.056(3) Uani 1 1 d .
N11 N 0.1848(6) 0.2601(8) 0.6592(3) 0.067(3) Uani 1 1 d .
N12 N 0.2948(9) 0.3584(6) 0.6733(3) 0.089(4) Uani 1 1 d .
C1 C 0.5143(8) 0.1290(10) 0.6572(4) 0.064(4) Uani 1 1 d .
C2 C 0.5278(7) 0.1569(8) 0.6024(3) 0.068(4) Uani 1 1 d .
H2A H 0.5708 0.1948 0.6106 0.082 Uiso 1 1 calc R
H2B H 0.5397 0.1334 0.5865 0.082 Uiso 1 1 calc R
C3 C 0.4562(7) 0.0392(8) 0.6222(3) 0.069(4) Uani 1 1 d .
H3 H 0.4828 0.0236 0.6096 0.083 Uiso 1 1 calc R
C4 C 0.3675(8) 0.0200(8) 0.5787(3) 0.085(5) Uani 1 1 d .
H4A H 0.3199 -0.0153 0.5748 0.102 Uiso 1 1 calc R
H4B H 0.3962 0.0131 0.5636 0.102 Uiso 1 1 calc R
C5 C 0.3164(9) 0.0944(11) 0.5710(3) 0.071(5) Uani 1 1 d .
C6 C 0.4385(7) 0.1493(8) 0.5622(3) 0.065(4) Uani 1 1 d .
H6 H 0.4585 0.1386 0.5439 0.078 Uiso 1 1 calc R
C7 C 0.4133(6) 0.2009(7) 0.5538(3) 0.060(4) Uani 1 1 d .
H7 H 0.4238 0.2174 0.5319 0.072 Uiso 1 1 calc R
C8 C 0.4964(7) 0.2468(10) 0.5949(3) 0.073(4) Uani 1 1 d .
C9 C 0.4531(7) 0.3210(8) 0.5742(3) 0.077(4) Uani 1 1 d .
H9A H 0.4541 0.3308 0.5517 0.093 Uiso 1 1 calc R
H9B H 0.4963 0.3568 0.5832 0.093 Uiso 1 1 calc R
C10 C 0.2920(6) 0.1829(7) 0.5514(3) 0.065(4) Uani 1 1 d .
H10A H 0.3065 0.2075 0.5315 0.077 Uiso 1 1 calc R
H10B H 0.2467 0.1426 0.5482 0.077 Uiso 1 1 calc R
C11 C 0.4051(9) 0.3613(8) 0.6150(4) 0.081 Uani 1 1 d .
C12 C 0.3298(7) 0.3015(7) 0.5738(3) 0.059(3) Uani 1 1 d .
H12 H 0.3332 0.3206 0.5525 0.071 Uiso 1 1 calc R
C13 C 0.2906(8) 0.3231(8) 0.5972(3) 0.071(4) Uani 1 1 d .
H13 H 0.2768 0.3536 0.5868 0.085 Uiso 1 1 calc R
C14 C 0.2274(7) 0.2052(9) 0.5937(3) 0.055(4) Uani 1 1 d .
C15 C 0.1755(7) 0.2607(9) 0.6243(3) 0.082(5) Uani 1 1 d .
H15A H 0.1325 0.2199 0.6183 0.099 Uiso 1 1 calc R
H15B H 0.1723 0.3011 0.6186 0.099 Uiso 1 1 calc R
C16 C 0.3331(9) 0.4000(7) 0.6473(4) 0.090(5) Uani 1 1 d .
H16A H 0.3773 0.4366 0.6550 0.108 Uiso 1 1 calc R
H16B H 0.3084 0.4216 0.6385 0.108 Uiso 1 1 calc R
C17 C 0.3317(10) 0.3597(8) 0.7023(4) 0.087 Uani 1 1 d .
C18 C 0.2221(8) 0.3244(8) 0.6767(3) 0.067(4) Uani 1 1 d .
H18 H 0.2031 0.3553 0.6735 0.081 Uiso 1 1 calc R
C19 C 0.2224(8) 0.3685(6) 0.5258(4) 0.080(5) Uani 1 1 d DU
C20 C 0.0908(5) 0.1496(5) 0.5388(2) 0.030(2) Uani 1 1 d .
C21 C 0.0745(6) 0.1949(5) 0.5529(2) 0.037(3) Uani 1 1 d .
H21 H 0.0353 0.1785 0.5655 0.045 Uiso 1 1 calc R
C22 C 0.1161(7) 0.2638(6) 0.5483(3) 0.047(3) Uani 1 1 d .
H22 H 0.1043 0.2936 0.5584 0.056 Uiso 1 1 calc R
C23 C 0.1713(7) 0.2912(5) 0.5306(3) 0.058(4) Uani 1 1 d D
C24 C 0.1902(6) 0.2442(6) 0.5155(2) 0.047(3) Uani 1 1 d .
H24 H 0.2297 0.2610 0.5031 0.057 Uiso 1 1 calc R
C25 C 0.1484(5) 0.1755(5) 0.5200(2) 0.030(2) Uani 1 1 d .
H25 H 0.1591 0.1449 0.5101 0.036 Uiso 1 1 calc R
C26 C 0.0436(5) 0.0720(5) 0.5416(2) 0.027(2) Uani 1 1 d .
C27 C -0.0277(5) 0.0432(5) 0.5419(2) 0.028(2) Uani 1 1 d .
H27 H -0.0465 0.0722 0.5424 0.034 Uiso 1 1 calc R

loop_
_atom_site_aniso_label
_atom_site_aniso_U_11
_atom_site_aniso_U_22
_atom_site_aniso_U_33
_atom_site_aniso_U_23
_atom_site_aniso_U_13
_atom_site_aniso_U_12
Cs1 0.160 0.140 0.157 0.007 -0.001 0.040
O1 0.059(6) 0.100(8) 0.056(6) -0.015(6) -0.004(5) 0.035(6)
O2 0.043(5) 0.071(6) 0.092(7) -0.022(6) -0.024(5) 0.020(5)
O3 0.071(7) 0.061(6) 0.107(8) -0.010(6) -0.044(6) 0.014(5)
O4 0.088(8) 0.085(8) 0.100(8) -0.009(6) -0.043(6) 0.024(6)
O5 0.050(6) 0.082(7) 0.039(5) 0.001(5) -0.010(4) 0.022(5)
O6 0.043(6) 0.082(7) 0.086(7) -0.023(6) -0.019(5) 0.018(5)
O7 0.252 0.044 0.176 0.008 0.022 0.052
O8 0.111(9) 0.037(6) 0.123(10) 0.026(6) -0.009(8) -0.012(6)
O1W 0.071 0.031 0.100 0.023 0.040 0.031
N1 0.060(7) 0.084(9) 0.047(7) -0.017(7) -0.017(6) 0.052(7)
N2 0.095 0.083 0.062 -0.007 -0.014 0.050
N3 0.077(9) 0.065(8) 0.045(7) -0.019(6) -0.024(6) 0.034(7)
N4 0.041(6) 0.079(8) 0.048(7) -0.020(6) -0.018(5) 0.031(6)
N5 0.046(7) 0.064(8) 0.090(9) -0.007(7) -0.009(6) 0.028(6)
N6 0.044(7) 0.077(8) 0.045(6) -0.002(6) -0.002(5) 0.037(6)
N7 0.051(7) 0.062(7) 0.054(7) -0.007(6) -0.029(6) 0.028(6)
N8 0.063 0.054 0.093 -0.010 -0.026 0.023
N9 0.097(9) 0.055(7) 0.061(8) 0.010(6) -0.013(7) 0.029(7)
N10 0.044(7) 0.077(8) 0.053(7) -0.004(6) -0.016(5) 0.033(7)
N11 0.064(8) 0.106(10) 0.055(8) -0.029(8) -0.024(6) 0.060(8)
N12 0.154(14) 0.054(8) 0.057(8) -0.016(6) -0.024(9) 0.051(9)
C1 0.063(11) 0.095(13) 0.063(11) -0.014(10) -0.003(9) 0.061(11)
C2 0.058(9) 0.106(12) 0.067(10) -0.044(9) -0.030(8) 0.061(9)
C3 0.082(10) 0.110(13) 0.062(10) -0.032(9) -0.017(8) 0.082(10)
C4 0.103(12) 0.102(13) 0.051(9) -0.036(9) -0.026(8) 0.051(10)
C5 0.060(11) 0.136(17) 0.044(9) -0.043(10) -0.038(8) 0.069(12)
C6 0.061(9) 0.099(11) 0.041(8) -0.013(8) -0.009(7) 0.045(9)
C7 0.050(9) 0.083(10) 0.037(7) 0.004(7) -0.007(6) 0.025(8)
C8 0.027(8) 0.119(14) 0.056(10) 0.007(10) 0.000(7) 0.022(9)
C9 0.052(9) 0.072(11) 0.080(11) -0.001(8) -0.013(8) 0.010(8)
C10 0.047(8) 0.087(10) 0.039(8) 0.001(7) -0.008(6) 0.018(8)
C11 0.078 0.073 0.115 0.038 0.005 0.055
C12 0.063(9) 0.074(10) 0.052(8) 0.005(7) -0.009(7) 0.042(8)
C13 0.084(11) 0.081(11) 0.065(10) -0.001(8) -0.039(9) 0.054(10)
C14 0.046(9) 0.099(13) 0.035(8) 0.005(8) -0.013(7) 0.048(9)
C15 0.067(10) 0.130(14) 0.058(10) -0.009(9) -0.022(8) 0.056(10)
C16 0.120(14) 0.056(10) 0.094(13) -0.009(10) -0.036(11) 0.044(10)
C17 0.118 0.059 0.091 -0.043 -0.069 0.051
C18 0.068(10) 0.087(11) 0.074(11) -0.022(9) -0.018(8) 0.059(9)
C19 0.098(9) 0.051(8) 0.078(8) 0.006(6) -0.012(7) 0.028(7)
C20 0.029(6) 0.028(6) 0.030(6) -0.004(5) -0.021(5) 0.012(5)
C21 0.045(7) 0.030(7) 0.035(6) -0.016(5) -0.013(5) 0.017(6)
C22 0.075(9) 0.043(8) 0.039(7) -0.016(6) -0.015(7) 0.042(8)
C23 0.078(10) 0.029(7) 0.055(9) -0.004(6) -0.042(8) 0.020(7)
C24 0.044(7) 0.050(8) 0.031(6) 0.006(6) -0.016(5) 0.010(6)
C25 0.039(7) 0.027(6) 0.029(6) -0.007(5) -0.015(5) 0.021(6)
C26 0.036(7) 0.022(6) 0.022(6) 0.000(4) -0.003(5) 0.012(5)
C27 0.033(7) 0.041(7) 0.019(5) 0.006(5) 0.006(5) 0.026(6)

loop_
_atom_type_symbol
_atom_type_description
_atom_type_scat_dispersion_real
_atom_type_scat_dispersion_imag
_atom_type_scat_source
C C 0.0033 0.0016 'International Tables Vol C Tables 4.2.6.8 and 6.1.1.4'
H H 0.0000 0.0000 'International Tables Vol C Tables 4.2.6.8 and 6.1.1.4'
N N 0.0061 0.0033 'International Tables Vol C Tables 4.2.6.8 and 6.1.1.4'
O O 0.0106 0.0060 'International Tables Vol C Tables 4.2.6.8 and 6.1.1.4'
Cs Cs -0.3680 2.1192 'International Tables Vol C Tables 4.2.6.8 and 6.1.1.4'

loop_
_geom_angle_atom_site_label_1
_geom_angle_atom_site_label_2
_geom_angle_atom_site_label_3
_geom_angle
_geom_angle_site_symmetry_1
_geom_angle_site_symmetry_3
O1W Cs1 O1 67.4(3) . 3_665
O1W Cs1 O2 88.5(3) . .
O1 Cs1 O2 70.8(2) 3_665 .
O1W Cs1 O3 135.6(3) . .
O1 Cs1 O3 70.1(2) 3_665 .
O2 Cs1 O3 65.4(2) . .
O1W Cs1 O5 58.1(3) . 13_556
O1 Cs1 O5 124.9(3) 3_665 13_556
O2 Cs1 O5 113.2(2) . 13_556
O3 Cs1 O5 164.4(2) . 13_556
O1W Cs1 O6 100.0(3) . 13_556
O1 Cs1 O6 125.2(2) 3_665 13_556
O2 Cs1 O6 163.7(2) . 13_556
O3 Cs1 O6 115.0(3) . 13_556
O5 Cs1 O6 61.7(2) 13_556 13_556
O1W Cs1 O1 51.8(3) . .
O1 Cs1 O1 96.2(3) 3_665 .
O2 Cs1 O1 57.6(2) . .
O3 Cs1 O1 122.6(2) . .
O5 Cs1 O1 56.4(2) 13_556 .
O6 Cs1 O1 117.7(2) 13_556 .
O1W Cs1 O4 138.6(3) . .
O1 Cs1 O4 96.9(3) 3_665 .
O2 Cs1 O4 123.5(2) . .
O3 Cs1 O4 58.8(3) . .
O5 Cs1 O4 118.1(2) 13_556 .
O6 Cs1 O4 56.8(2) 13_556 .
O1 Cs1 O4 166.3(2) . .
O1W Cs1 C1 85.3(3) . 3_665
O1 Cs1 C1 18.3(3) 3_665 3_665
O2 Cs1 C1 73.5(3) . 3_665
O3 Cs1 C1 53.9(3) . 3_665
O5 Cs1 C1 141.6(3) 13_556 3_665
O6 Cs1 C1 120.7(3) 13_556 3_665
O1 Cs1 C1 111.4(4) . 3_665
O4 Cs1 C1 80.7(3) . 3_665
C1 O1 Cs1 104.2(8) . 2_655
C1 O1 Cs1 122.5(8) . .
Cs1 O1 Cs1 131.2(3) 2_655 .
C8 O2 Cs1 124.3(8) . .
C11 O3 Cs1 120.5(8) . .
C17 O4 Cs1 120.3(10) . .
C14 O5 Cs1 129.2(8) . 13_556
C5 O6 Cs1 126.9(9) . 13_556
C1 N1 C3 112.5(13) . .
C1 N1 C2 121.4(14) . .
C3 N1 C2 122.6(11) . .
C17 N2 C4 118.8(13) 13_556 .
C17 N2 C3 114.8(12) 13_556 .
C4 N2 C3 126.3(13) . .
C5 N3 C6 116.4(13) . .
C5 N3 C4 118.9(14) . .
C6 N3 C4 123.3(12) . .
C8 N4 C2 124.0(11) . .
C8 N4 C6 113.2(11) . .
C2 N4 C6 122.8(11) . .
C8 N5 C9 125.5(13) . .
C8 N5 C7 111.0(12) . .
C9 N5 C7 120.6(11) . .
C5 N6 C7 117.1(11) . .
C5 N6 C10 120.4(11) . .
C7 N6 C10 122.2(11) . .
C14 N7 C12 115.3(12) . .
C14 N7 C10 122.1(11) . .
C12 N7 C10 121.0(11) . .
C11 N8 C12 112.5(13) . .
C11 N8 C9 122.5(12) . .
C12 N8 C9 124.6(12) . .
C11 N9 C16 128.5(14) . .
C11 N9 C13 111.6(13) . .
C16 N9 C13 119.8(12) . .
C14 N10 C13 112.8(12) . .
C14 N10 C15 122.7(12) . .
C13 N10 C15 123.0(13) . .
C1 N11 C18 116.1(13) 13_556 .
C1 N11 C15 122.7(13) 13_556 .
C18 N11 C15 120.5(14) . .
C16 N12 C17 119.2(16) . .
C16 N12 C18 125.8(13) . .
C17 N12 C18 113.9(14) . .
O1 C1 N11 127.0(15) . 13_556
O1 C1 N1 125.3(17) . .
N11 C1 N1 107.5(15) 13_556 .
O1 C1 Cs1 57.6(7) . 2_655
N11 C1 Cs1 97.5(9) 13_556 2_655
N1 C1 Cs1 123.3(8) . 2_655
N4 C2 N1 116.3(11) . .
N4 C2 H2A 108.2 . .
N1 C2 H2A 108.2 . .
N4 C2 H2B 108.2 . .
N1 C2 H2B 108.2 . .
H2A C2 H2B 107.4 . .
N1 C3 N2 117.4(11) . .
N1 C3 C18 103.9(11) . 13_556
N2 C3 C18 103.5(12) . 13_556
N1 C3 H3 110.5 . .
N2 C3 H3 110.5 . .
C18 C3 H3 110.5 13_556 .
N2 C4 N3 115.2(11) . .
N2 C4 H4A 108.5 . .
N3 C4 H4A 108.5 . .
N2 C4 H4B 108.5 . .
N3 C4 H4B 108.5 . .
H4A C4 H4B 107.5 . .
O6 C5 N6 130.3(13) . .
O6 C5 N3 126.3(18) . .
N6 C5 N3 103.3(15) . .
N3 C6 N4 114.8(10) . .
N3 C6 C7 101.5(10) . .
N4 C6 C7 103.0(11) . .
N3 C6 H6 112.2 . .
N4 C6 H6 112.2 . .
C7 C6 H6 112.2 . .
N6 C7 N5 113.7(10) . .
N6 C7 C6 101.5(10) . .
N5 C7 C6 102.6(10) . .
N6 C7 H7 112.7 . .
N5 C7 H7 112.7 . .
C6 C7 H7 112.7 . .
O2 C8 N4 129.1(14) . .
O2 C8 N5 121.0(17) . .
N4 C8 N5 109.9(13) . .
N5 C9 N8 116.4(12) . .
N5 C9 H9A 108.2 . .
N8 C9 H9A 108.2 . .
N5 C9 H9B 108.2 . .
N8 C9 H9B 108.2 . .
H9A C9 H9B 107.3 . .
N7 C10 N6 115.7(9) . .
N7 C10 H10A 108.4 . .
N6 C10 H10A 108.4 . .
N7 C10 H10B 108.4 . .
N6 C10 H10B 108.4 . .
H10A C10 H10B 107.4 . .
O3 C11 N8 128.1(15) . .
O3 C11 N9 121.8(17) . .
N8 C11 N9 110.1(15) . .
N7 C12 N8 114.6(10) . .
N7 C12 C13 99.2(11) . .
N8 C12 C13 104.5(11) . .
N7 C12 H12 112.5 . .
N8 C12 H12 112.5 . .
C13 C12 H12 112.5 . .
N10 C13 N9 117.0(11) . .
N10 C13 C12 106.5(11) . .
N9 C13 C12 101.1(11) . .
N10 C13 H13 110.6 . .
N9 C13 H13 110.6 . .
C12 C13 H13 110.6 . .
O5 C14 N10 127.4(13) . .
O5 C14 N7 126.5(14) . .
N10 C14 N7 106.2(14) . .
N10 C15 N11 111.7(10) . .
N10 C15 H15A 109.3 . .
N11 C15 H15A 109.3 . .
N10 C15 H15B 109.3 . .
N11 C15 H15B 109.3 . .
H15A C15 H15B 107.9 . .
N12 C16 N9 115.0(11) . .
N12 C16 H16A 108.5 . .
N9 C16 H16A 108.5 . .
N12 C16 H16B 108.5 . .
N9 C16 H16B 108.5 . .
H16A C16 H16B 107.5 . .
O4 C17 N2 130.7(15) . 13_556
O4 C17 N12 124.7(19) . .
N2 C17 N12 104.5(15) 13_556 .
N11 C18 N12 114.5(11) . .
N11 C18 C3 99.0(12) . 13_556
N12 C18 C3 102.9(11) . 13_556
N11 C18 H18 113.1 . .
N12 C18 H18 113.1 . .
C3 C18 H18 113.1 13_556 .
O8 C19 O7 125.8(14) . .
O8 C19 C23 120.4(16) . .
O7 C19 C23 113.8(15) . .
C25 C20 C21 118.6(9) . .
C25 C20 C26 119.8(9) . .
C21 C20 C26 121.4(10) . .
C22 C21 C20 119.4(11) . .
C22 C21 H21 120.3 . .
C20 C21 H21 120.3 . .
C23 C22 C21 124.4(11) . .
C23 C22 H22 117.8 . .
C21 C22 H22 117.8 . .
C22 C23 C24 117.4(10) . .
C22 C23 C19 127.1(14) . .
C24 C23 C19 115.4(14) . .
C25 C24 C23 118.0(11) . .
C25 C24 H24 121.0 . .
C23 C24 H24 121.0 . .
C20 C25 C24 122.1(10) . .
C20 C25 H25 118.9 . .
C24 C25 H25 118.9 . .
C27 C26 C27 118.6(10) 3 .
C27 C26 C20 120.6(9) 3 .
C27 C26 C20 120.7(9) . .
C26 C27 C26 121.4(10) 2 .
C26 C27 H27 119.3 2 .
C26 C27 H27 119.3 . .

loop_
_geom_bond_atom_site_label_1
_geom_bond_atom_site_label_2
_geom_bond_distance
_geom_bond_site_symmetry_2
Cs1 O1W 1.912(9) .
Cs1 O1 3.256(9) 3_665
Cs1 O2 3.306(10) .
Cs1 O3 3.306(10) .
Cs1 O5 3.357(9) 13_556
Cs1 O6 3.426(10) 13_556
Cs1 O1 3.645(10) .
Cs1 O4 3.645(12) .
Cs1 C1 3.741(15) 3_665
O1 C1 1.210(17) .
O1 Cs1 3.256(9) 2_655
O2 C8 1.215(16) .
O3 C11 1.266(18) .
O4 C17 1.161(18) .
O5 C14 1.176(16) .
O5 Cs1 3.357(9) 13_556
O6 C5 1.154(18) .
O6 Cs1 3.426(10) 13_556
O7 C19 1.224(19) .
O8 C19 1.179(18) .
N1 C1 1.357(17) .
N1 C3 1.410(16) .
N1 C2 1.370(16) .
N2 C17 1.36(2) 13_556
N2 C4 1.424(16) .
N2 C3 1.461(16) .
N3 C5 1.357(16) .
N3 C6 1.456(16) .
N3 C4 1.498(17) .
N4 C8 1.336(18) .
N4 C2 1.442(15) .
N4 C6 1.475(14) .
N5 C8 1.371(16) .
N5 C9 1.393(16) .
N5 C7 1.501(15) .
N6 C5 1.361(19) .
N6 C7 1.440(15) .
N6 C10 1.453(15) .
N7 C14 1.380(16) .
N7 C12 1.430(15) .
N7 C10 1.470(15) .
N8 C11 1.334(19) .
N8 C12 1.457(15) .
N8 C9 1.436(17) .
N9 C11 1.361(17) .
N9 C16 1.484(18) .
N9 C13 1.507(16) .
N10 C14 1.341(16) .
N10 C13 1.402(16) .
N10 C15 1.449(16) .
N11 C1 1.295(17) 13_556
N11 C18 1.450(17) .
N11 C15 1.491(16) .
N12 C16 1.415(18) .
N12 C17 1.471(18) .
N12 C18 1.415(17) .
C1 N11 1.295(17) 13_556
C1 Cs1 3.741(15) 2_655
C2 H2A 0.9700 .
C2 H2B 0.9700 .
C3 C18 1.573(19) 13_556
C3 H3 0.9800 .
C4 H4A 0.9700 .
C4 H4B 0.9700 .
C6 C7 1.553(17) .
C6 H6 0.9800 .
C7 H7 0.9800 .
C9 H9A 0.9700 .
C9 H9B 0.9700 .
C10 H10A 0.9700 .
C10 H10B 0.9700 .
C12 C13 1.550(18) .
C12 H12 0.9800 .
C13 H13 0.9800 .
C15 H15A 0.9700 .
C15 H15B 0.9700 .
C16 H16A 0.9700 .
C16 H16B 0.9700 .
C17 N2 1.36(2) 13_556
C18 C3 1.573(19) 13_556
C18 H18 0.9800 .
C19 C23 1.533(9) .
C20 C25 1.368(13) .
C20 C21 1.371(13) .
C20 C26 1.515(13) .
C21 C22 1.355(15) .
C21 H21 0.9300 .
C22 C23 1.302(16) .
C22 H22 0.9300 .
C23 C24 1.460(17) .
C24 C25 1.351(14) .
C24 H24 0.9300 .
C25 H25 0.9300 .
C26 C27 1.396(12) 3
C26 C27 1.387(12) .
C27 C26 1.396(12) 2
C27 H27 0.9300 .

loop_
_geom_torsion_atom_site_label_1
_geom_torsion_atom_site_label_2
_geom_torsion_atom_site_label_3
_geom_torsion_atom_site_label_4
_geom_torsion
_geom_torsion_site_symmetry_1
_geom_torsion_site_symmetry_4
O1W Cs1 O1 C1 156.8(12) . .
O1 Cs1 O1 C1 -148.4(11) 3_665 .
O2 Cs1 O1 C1 -85.7(12) . .
O3 Cs1 O1 C1 -78.0(12) . .
O5 Cs1 O1 C1 83.4(12) 13_556 .
O6 Cs1 O1 C1 76.3(12) 13_556 .
O4 Cs1 O1 C1 13.3(17) . .
C1 Cs1 O1 C1 -138.0(13) 3_665 .
O1W Cs1 O1 Cs1 -3.9(4) . 2_655
O1 Cs1 O1 Cs1 50.9(5) 3_665 2_655
O2 Cs1 O1 Cs1 113.6(4) . 2_655
O3 Cs1 O1 Cs1 121.3(4) . 2_655
O5 Cs1 O1 Cs1 -77.3(4) 13_556 2_655
O6 Cs1 O1 Cs1 -84.4(4) 13_556 2_655
O4 Cs1 O1 Cs1 -147.4(8) . 2_655
C1 Cs1 O1 Cs1 61.3(4) 3_665 2_655
O1W Cs1 O2 C8 130.7(12) . .
O1 Cs1 O2 C8 -162.8(13) 3_665 .
O3 Cs1 O2 C8 -86.4(12) . .
O5 Cs1 O2 C8 76.6(13) 13_556 .
O6 Cs1 O2 C8 8.5(17) 13_556 .
O1 Cs1 O2 C8 86.4(12) . .
O4 Cs1 O2 C8 -77.3(13) . .
C1 Cs1 O2 C8 -143.8(13) 3_665 .
O1W Cs1 O3 C11 139.3(12) . .
O1 Cs1 O3 C11 157.2(12) 3_665 .
O2 Cs1 O3 C11 79.8(12) . .
O5 Cs1 O3 C11 -8.4(18) 13_556 .
O6 Cs1 O3 C11 -82.3(12) 13_556 .
O1 Cs1 O3 C11 72.7(12) . .
O4 Cs1 O3 C11 -91.2(12) . .
C1 Cs1 O3 C11 166.8(13) 3_665 .
O1W Cs1 O4 C17 -145.5(13) . .
O1 Cs1 O4 C17 151.2(13) 3_665 .
O2 Cs1 O4 C17 79.7(13) . .
O3 Cs1 O4 C17 89.4(13) . .
O5 Cs1 O4 C17 -73.0(13) 13_556 .
O6 Cs1 O4 C17 -80.8(13) 13_556 .
O1 Cs1 O4 C17 -10.4(19) . .
C1 Cs1 O4 C17 142.7(13) 3_665 .
Cs1 O1 C1 N11 73.4(15) 2_655 13_556
Cs1 O1 C1 N11 -91.7(15) . 13_556
Cs1 O1 C1 N1 -110.3(12) 2_655 .
Cs1 O1 C1 N1 84.6(14) . .
Cs1 O1 C1 Cs1 -165.1(10) . 2_655
C3 N1 C1 O1 172.8(12) . .
C2 N1 C1 O1 13.3(19) . .
C3 N1 C1 N11 -10.3(14) . 13_556
C2 N1 C1 N11 -169.9(11) . 13_556
C3 N1 C1 Cs1 101.5(13) . 2_655
C2 N1 C1 Cs1 -58.0(16) . 2_655
C8 N4 C2 N1 95.2(15) . .
C6 N4 C2 N1 -82.9(15) . .
C1 N1 C2 N4 -108.3(13) . .
C3 N1 C2 N4 94.2(14) . .
C1 N1 C3 N2 120.5(13) . .
C2 N1 C3 N2 -80.2(15) . .
C1 N1 C3 C18 6.9(13) . 13_556
C2 N1 C3 C18 166.2(10) . 13_556
C17 N2 C3 N1 -108.0(15) 13_556 .
C4 N2 C3 N1 67.9(17) . .
C17 N2 C3 C18 5.7(15) 13_556 13_556
C4 N2 C3 C18 -178.3(12) . 13_556
C17 N2 C4 N3 100.7(16) 13_556 .
C3 N2 C4 N3 -75.1(18) . .
C5 N3 C4 N2 -106.3(14) . .
C6 N3 C4 N2 87.5(16) . .
Cs1 O6 C5 N6 -87.8(17) 13_556 .
Cs1 O6 C5 N3 95.9(15) 13_556 .
C7 N6 C5 O6 -177.7(13) . .
C10 N6 C5 O6 -3(2) . .
C7 N6 C5 N3 -0.7(14) . .
C10 N6 C5 N3 174.0(10) . .
C6 N3 C5 O6 175.5(13) . .
C4 N3 C5 O6 8.4(19) . .
C6 N3 C5 N6 -1.6(14) . .
C4 N3 C5 N6 -168.7(10) . .
C5 N3 C6 N4 113.3(12) . .
C4 N3 C6 N4 -80.2(14) . .
C5 N3 C6 C7 3.0(13) . .
C4 N3 C6 C7 169.5(10) . .
C8 N4 C6 N3 -107.5(13) . .
C2 N4 C6 N3 70.7(15) . .
C8 N4 C6 C7 1.8(14) . .
C2 N4 C6 C7 -179.9(11) . .
C5 N6 C7 N5 -107.0(13) . .
C10 N6 C7 N5 78.3(14) . .
C5 N6 C7 C6 2.4(13) . .
C10 N6 C7 C6 -172.2(10) . .
C8 N5 C7 N6 114.3(12) . .
C9 N5 C7 N6 -83.9(15) . .
C8 N5 C7 C6 5.5(13) . .
C9 N5 C7 C6 167.3(11) . .
N3 C6 C7 N6 -2.9(11) . .
N4 C6 C7 N6 -122.0(10) . .
N3 C6 C7 N5 114.9(10) . .
N4 C6 C7 N5 -4.2(12) . .
Cs1 O2 C8 N4 -99.0(15) . .
Cs1 O2 C8 N5 82.3(15) . .
C2 N4 C8 O2 4(2) . .
C6 N4 C8 O2 -177.2(13) . .
C2 N4 C8 N5 -176.6(12) . .
C6 N4 C8 N5 1.7(15) . .
C9 N5 C8 O2 14(2) . .
C7 N5 C8 O2 174.3(12) . .
C9 N5 C8 N4 -165.4(12) . .
C7 N5 C8 N4 -4.7(15) . .
C8 N5 C9 N8 -112.6(14) . .
C7 N5 C9 N8 88.4(15) . .
C11 N8 C9 N5 105.4(15) . .
C12 N8 C9 N5 -82.4(17) . .
C14 N7 C10 N6 -106.6(12) . .
C12 N7 C10 N6 88.4(13) . .
C5 N6 C10 N7 101.8(13) . .
C7 N6 C10 N7 -83.8(14) . .
Cs1 O3 C11 N8 -84.4(17) . .
Cs1 O3 C11 N9 98.2(13) . .
C12 N8 C11 O3 -175.8(13) . .
C9 N8 C11 O3 -3(2) . .
C12 N8 C11 N9 1.8(16) . .
C9 N8 C11 N9 174.9(12) . .
C16 N9 C11 O3 3(2) . .
C13 N9 C11 O3 178.7(12) . .
C16 N9 C11 N8 -174.9(12) . .
C13 N9 C11 N8 0.9(16) . .
C14 N7 C12 N8 112.4(12) . .
C10 N7 C12 N8 -81.6(14) . .
C14 N7 C12 C13 1.7(12) . .
C10 N7 C12 C13 167.7(9) . .
C11 N8 C12 N7 -111.1(13) . .
C9 N8 C12 N7 76.0(17) . .
C11 N8 C12 C13 -3.6(15) . .
C9 N8 C12 C13 -176.5(12) . .
C14 N10 C13 N9 -113.0(13) . .
C15 N10 C13 N9 80.4(15) . .
C14 N10 C13 C12 -0.9(13) . .
C15 N10 C13 C12 -167.5(10) . .
C11 N9 C13 N10 112.2(14) . .
C16 N9 C13 N10 -71.7(16) . .
C11 N9 C13 C12 -2.9(14) . .
C16 N9 C13 C12 173.2(11) . .
N7 C12 C13 N10 -0.5(11) . .
N8 C12 C13 N10 -119.0(11) . .
N7 C12 C13 N9 122.2(10) . .
N8 C12 C13 N9 3.7(13) . .
Cs1 O5 C14 N10 -94.9(14) 13_556 .
Cs1 O5 C14 N7 85.8(14) 13_556 .
C13 N10 C14 O5 -177.4(12) . .
C15 N10 C14 O5 -10.8(19) . .
C13 N10 C14 N7 2.0(12) . .
C15 N10 C14 N7 168.6(10) . .
C12 N7 C14 O5 177.0(11) . .
C10 N7 C14 O5 11.2(18) . .
C12 N7 C14 N10 -2.4(13) . .
C10 N7 C14 N10 -168.2(10) . .
C14 N10 C15 N11 101.8(14) . .
C13 N10 C15 N11 -92.9(15) . .
C1 N11 C15 N10 -101.5(15) 13_556 .
C18 N11 C15 N10 89.1(15) . .
C17 N12 C16 N9 101.2(15) . .
C18 N12 C16 N9 -91.5(17) . .
C11 N9 C16 N12 -102.7(17) . .
C13 N9 C16 N12 81.9(16) . .
Cs1 O4 C17 N2 95.1(18) . 13_556
Cs1 O4 C17 N12 -90.1(15) . .
C16 N12 C17 O4 -4(2) . .
C18 N12 C17 O4 -173.2(15) . .
C16 N12 C17 N2 171.4(12) . 13_556
C18 N12 C17 N2 2.7(15) . 13_556
C1 N11 C18 N12 113.8(14) 13_556 .
C15 N11 C18 N12 -76.2(15) . .
C1 N11 C18 C3 5.1(14) 13_556 13_556
C15 N11 C18 C3 175.1(10) . 13_556
C16 N12 C18 N11 79.9(17) . .
C17 N12 C18 N11 -112.2(14) . .
C16 N12 C18 C3 -173.8(12) . 13_556
C17 N12 C18 C3 -5.9(14) . 13_556
C25 C20 C21 C22 -1.0(14) . .
C26 C20 C21 C22 -176.1(9) . .
C20 C21 C22 C23 1.1(17) . .
C21 C22 C23 C24 -1.4(18) . .
C21 C22 C23 C19 -176.6(11) . .
O8 C19 C23 C22 171.0(14) . .
O7 C19 C23 C22 -10(2) . .
O8 C19 C23 C24 -4(2) . .
O7 C19 C23 C24 174.9(14) . .
C22 C23 C24 C25 1.7(15) . .
C19 C23 C24 C25 177.4(10) . .
C21 C20 C25 C24 1.4(14) . .
C26 C20 C25 C24 176.5(9) . .
C23 C24 C25 C20 -1.7(14) . .
C25 C20 C26 C27 36.9(13) . 3
C21 C20 C26 C27 -148.1(9) . 3
C25 C20 C26 C27 -139.2(9) . .
C21 C20 C26 C27 35.8(13) . .
C27 C26 C27 C26 -2.0(18) 3 2
C20 C26 C27 C26 174.2(6) . 2

loop_
_platon_squeeze_void_nr
_platon_squeeze_void_average_x
_platon_squeeze_void_average_y
_platon_squeeze_void_average_z
_platon_squeeze_void_volume
_platon_squeeze_void_count_electrons
_platon_squeeze_void_content
1 -0.049 -0.031 -0.001 5709 3106 ' '
2 0.000 0.500 0.000 63 18 ' '
3 0.000 0.000 0.314 12 13 ' '
4 0.000 0.000 0.686 12 4 ' '
5 0.167 0.333 0.333 63 19 ' '
6 0.167 0.833 0.333 63 19 ' '
7 0.333 0.167 0.667 63 19 ' '
8 0.333 0.667 0.352 12 4 ' '
9 0.333 0.667 0.981 13 13 ' '
10 0.500 1.000 0.000 63 19 ' '
11 0.500 0.500 1.000 63 19 ' '
12 0.667 0.833 0.333 63 18 ' '
13 0.667 0.333 0.019 12 4 ' '
14 0.667 0.333 0.648 13 13 ' '
15 0.833 0.667 0.667 63 19 ' '
16 0.833 0.167 0.667 63 19 ' '
